data_1522415
loop_
_publ_author_name
'Malaman, B.'
'Venturini, G.'
'Roques, B.'

_publ_section_title
;
 Structure cristalline de Tm4 Mn4 Sn7, le premiere stannure isotype de Zr4
 Co4 Ge7
;
_journal_name_full 'Materials Research Bulletin'
_journal_page_first 231
_journal_page_last 238
_journal_volume 24
_journal_year 1989
_chemical_formula_sum 'Mn4 Sn7 Tm4'
_space_group_IT_number 139
_symmetry_space_group_name_Hall '-I 4 2'
_symmetry_space_group_name_H-M 'I 4/m m m'
_cell_angle_alpha 90
_cell_angle_beta 90
_cell_angle_gamma 90
_cell_formula_units_Z 4
_cell_length_a 14.88
_cell_length_b 14.88
_cell_length_c 5.837
_cell_volume 1292.396
_citation_journal_id_ASTM MRBUAC
_cod_data_source_file Malaman_MRBUAC_1989_1173.cif
_cod_data_source_block Mn4Sn7Tm4
_cod_database_code 1522415

loop_
_symmetry_equiv_pos_as_xyz
x,y,z
-y,x,z
-x,-y,z
y,-x,z
x,-y,-z
y,x,-z
-x,y,-z
-y,-x,-z
-x,-y,-z
y,-x,-z
x,y,-z
-y,x,-z
-x,y,z
-y,-x,z
x,-y,z
y,x,z
x+1/2,y+1/2,z+1/2
-y+1/2,x+1/2,z+1/2
-x+1/2,-y+1/2,z+1/2
y+1/2,-x+1/2,z+1/2
x+1/2,-y+1/2,-z+1/2
y+1/2,x+1/2,-z+1/2
-x+1/2,y+1/2,-z+1/2
-y+1/2,-x+1/2,-z+1/2
-x+1/2,-y+1/2,-z+1/2
y+1/2,-x+1/2,-z+1/2
x+1/2,y+1/2,-z+1/2
-y+1/2,x+1/2,-z+1/2
-x+1/2,y+1/2,z+1/2
-y+1/2,-x+1/2,z+1/2
x+1/2,-y+1/2,z+1/2
y+1/2,x+1/2,z+1/2

loop_
_atom_site_label
_atom_site_type_symbol
_atom_site_fract_x
_atom_site_fract_y
_atom_site_fract_z
_atom_site_occupancy
_atom_site_U_iso_or_equiv
Sn4 Sn 0.9054 0.5 0 1 0.0
Sn3 Sn 0.2871 0 0 1 0.0
Mn1 Mn 0.1499 0.6499 0.25 1 0.0
Sn2 Sn 0.2972 0.2972 0 1 0.0
Sn1 Sn 0 0 0.2508 1 0.0
Tm2 Tm 0.6944 0.5 0 1 0.0
Tm1 Tm 0.1389 0.1389 0 1 0.0
